data_9002664
loop_
_publ_author_name
'Hejny, C.'
'Armbruster, T.'

_publ_section_title
;Polysomatism in hogbomite: The crystal structures of 10T, 12H, 14T, and 24R
 polysomes Sample: 24R
;
_journal_name_full 'American Mineralogist'
_journal_page_first 277
_journal_page_last 292
_journal_volume 87
_journal_year 2002
_chemical_formula_sum 'Al7 Fe0.72 H Mg2.5 O16 Ti0.78'
_chemical_name_mineral Magnesiohogbomite-6N6S
_space_group_IT_number 166
_symmetry_space_group_name_Hall '-R 3 2"'
_symmetry_space_group_name_H-M 'R -3 m :H'
_cell_angle_alpha 90
_cell_angle_beta 90
_cell_angle_gamma 120
_cell_length_a 5.7145
_cell_length_b 5.7145
_cell_length_c 55.056
_cell_formula_units_Z 6
_cell_volume 1557.011
_database_code_amcsd 0002753
_exptl_crystal_density_diffrn 3.738
_cod_original_sg_symbol_H-M 'R -3 m'
_cod_original_formula_sum 'Al7 Ti.78 Fe.72 Mg2.5 O16 H'
_cod_database_code 9002664

loop_
_space_group_symop_operation_xyz
x,y,z
2/3+x,1/3+y,1/3+z
1/3+x,2/3+y,2/3+z
x,x-y,z
2/3+x,1/3+x-y,1/3+z
1/3+x,2/3+x-y,2/3+z
y,x,-z
2/3+y,1/3+x,1/3-z
1/3+y,2/3+x,2/3-z
-x+y,y,z
2/3-x+y,1/3+y,1/3+z
1/3-x+y,2/3+y,2/3+z
-x,-x+y,-z
2/3-x,1/3-x+y,1/3-z
1/3-x,2/3-x+y,2/3-z
-y,-x,z
2/3-y,1/3-x,1/3+z
1/3-y,2/3-x,2/3+z
x-y,-y,-z
2/3+x-y,1/3-y,1/3-z
1/3+x-y,2/3-y,2/3-z
y,-x+y,-z
2/3+y,1/3-x+y,1/3-z
1/3+y,2/3-x+y,2/3-z
-x+y,-x,z
2/3-x+y,1/3-x,1/3+z
1/3-x+y,2/3-x,2/3+z
-x,-y,-z
2/3-x,1/3-y,1/3-z
1/3-x,2/3-y,2/3-z
-y,x-y,z
2/3-y,1/3+x-y,1/3+z
1/3-y,2/3+x-y,2/3+z
x-y,x,-z
2/3+x-y,1/3+x,1/3-z
1/3+x-y,2/3+x,2/3-z

loop_
_atom_site_label
_atom_site_fract_x
_atom_site_fract_y
_atom_site_fract_z
_atom_site_occupancy
_atom_site_U_iso_or_equiv
Al1 0.00000 0.50000 0.00000 1.00000 0.00700
Ti2 0.66667 0.33333 0.04763 0.78000 0.00430
Fe2 0.66667 0.33333 0.04763 0.17000 0.00430
Mg2 0.66667 0.33333 0.04763 0.05000 0.00430
Mg3 0.00000 0.00000 0.03051 0.83000 0.00510
Fe3 0.00000 0.00000 0.03051 0.17000 0.00510
Al4 0.16818 0.33640 0.08176 1.00000 0.00490
Al5 0.00000 0.00000 0.12479 1.00000 0.00490
Mg6 0.33333 -0.33333 0.13483 0.83000 0.00510
Fe6 0.33333 -0.33333 0.13483 0.17000 0.00510
Mg7 -0.33333 0.33333 0.11271 0.79000 0.00510
Fe7 -0.33333 0.33333 0.11271 0.21000 0.00510
Al8 -0.16667 0.16667 0.16667 1.00000 0.00490
O1 0.82270 0.17730 0.02020 1.00000 0.01080
O2 0.33333 0.66667 0.01818 1.00000 0.00840
O3 0.49950 0.50050 0.06376 1.00000 0.00890
O4 0.00000 0.00000 0.06397 1.00000 0.00880
O5 -0.14870 0.14870 0.10311 1.00000 0.00920
O6 0.33333 0.66667 0.09942 1.00000 0.00710
O7 0.14830 -0.70340 0.14714 1.00000 0.00610
O8 -0.33333 0.33333 0.14788 1.00000 0.00700
H 0.33333 0.66667 0.03350 1.00000 0.05000

loop_
_cod_related_entry_id
_cod_related_entry_database
_cod_related_entry_code
1 AMCSD 0002753
